data_4510727
loop_
_publ_author_name
'Zhang, Xin'
'Hou, Lei'
'Liu, Bo'
'Cui, Lin'
'Wang, Yao-Yu'
'Wu, Biao'

_publ_section_title
;
 Syntheses, Structures, and Luminescent Properties of Six New Zinc(II)
 Coordination Polymers Constructed by Flexible Tetracarboxylate and
 Various Pyridine Ligands
;
_journal_issue 7
_journal_name_full 'Crystal Growth &amp; Design'
_journal_page_first 3177
_journal_paper_doi 10.1021/cg400579w
_journal_volume 13
_journal_year 2013
_chemical_formula_moiety C60H58N8O14Zn2
_chemical_formula_sum 'C60 H58 N8 O14 Zn2'
_chemical_formula_weight 1245.88
_chemical_name_systematic
; 
 ? 
;
_space_group_IT_number 14
_symmetry_cell_setting monoclinic
_symmetry_space_group_name_Hall '-P 2yn'
_symmetry_space_group_name_H-M 'P 1 21/n 1'
_atom_sites_solution_hydrogens geom
_atom_sites_solution_primary direct
_atom_sites_solution_secondary difmap
_audit_creation_method SHELXL-97
_cell_angle_alpha 90.00
_cell_angle_beta 92.804(4)
_cell_angle_gamma 90.00
_cell_formula_units_Z 2
_cell_length_a 9.0531(19)
_cell_length_b 19.218(4)
_cell_length_c 16.342(3)
_cell_measurement_reflns_used 2641
_cell_measurement_temperature 293(2)
_cell_measurement_theta_max 21.083
_cell_measurement_theta_min 2.459
_cell_volume 2839.8(10)
_computing_structure_refinement 'SHELXL-97 (Sheldrick, 1997)'
_computing_structure_solution 'SHELXS-97 (Sheldrick, 1990)'
_diffrn_ambient_temperature 293(2)
_diffrn_measured_fraction_theta_full 0.991
_diffrn_measured_fraction_theta_max 0.991
_diffrn_radiation_monochromator graphite
_diffrn_radiation_source 'fine-focus sealed tube'
_diffrn_radiation_type MoK\a
_diffrn_radiation_wavelength 0.71073
_diffrn_reflns_av_R_equivalents 0.0500
_diffrn_reflns_av_sigmaI/netI 0.0668
_diffrn_reflns_limit_h_max 11
_diffrn_reflns_limit_h_min -11
_diffrn_reflns_limit_k_max 17
_diffrn_reflns_limit_k_min -23
_diffrn_reflns_limit_l_max 20
_diffrn_reflns_limit_l_min -19
_diffrn_reflns_number 15091
_diffrn_reflns_theta_full 26.00
_diffrn_reflns_theta_max 26.00
_diffrn_reflns_theta_min 2.12
_exptl_absorpt_coefficient_mu 0.920
_exptl_absorpt_correction_T_max 0.832
_exptl_absorpt_correction_T_min 0.795
_exptl_absorpt_correction_type multi-scan
_exptl_absorpt_process_details Sadabs
_exptl_crystal_colour red
_exptl_crystal_density_diffrn 1.457
_exptl_crystal_density_method 'not measured'
_exptl_crystal_description block
_exptl_crystal_F_000 1292
_exptl_crystal_size_max 0.25
_exptl_crystal_size_mid 0.25
_exptl_crystal_size_min 0.20
_refine_diff_density_max 0.548
_refine_diff_density_min -0.510
_refine_diff_density_rms 0.126
_refine_ls_extinction_method none
_refine_ls_goodness_of_fit_ref 1.057
_refine_ls_hydrogen_treatment constr
_refine_ls_matrix_type full
_refine_ls_number_parameters 379
_refine_ls_number_reflns 5527
_refine_ls_number_restraints 0
_refine_ls_restrained_S_all 1.057
_refine_ls_R_factor_all 0.0993
_refine_ls_R_factor_gt 0.0547
_refine_ls_shift/su_max 0.003
_refine_ls_shift/su_mean 0.000
_refine_ls_structure_factor_coef Fsqd
_refine_ls_weighting_details 'calc w=1/[\s^2^(Fo^2^)+(0.1183P)^2^+0.0000P] where P=(Fo^2^+2Fc^2^)/3'
_refine_ls_weighting_scheme calc
_refine_ls_wR_factor_gt 0.1560
_refine_ls_wR_factor_ref 0.2009
_reflns_number_gt 3582
_reflns_number_total 5527
_reflns_threshold_expression >2sigma(I)
_cod_data_source_file cg400579w_si_002.cif
_cod_data_source_block complex-3
_cod_depositor_comments
;
The following automatic conversions were performed:

'_symmetry_cell_setting' value 'Monoclinic' changed to 'monoclinic'
according to
/usr/data/users/saulius/automatic-downloads/retrospective/ACS/lib/dictionaries/cif_core.dic
dictionary named 'cif_core.dic' version 2.4.2 from
2011-04-26.

'_exptl_absorpt_correction_type' value 'Multi-scan'
changed to 'multi-scan' according to
/usr/data/users/saulius/automatic-downloads/retrospective/ACS/lib/dictionaries/cif_core.dic
dictionary named 'cif_core.dic' version 2.4.2 from 2011-04-26.

Automatic conversion script
Id: cif_fix_values 2281 2013-09-26 08:29:07Z andrius 
;
_cod_original_sg_symbol_H-M P2(1)/n
_cod_database_code 4510727

loop_
_symmetry_equiv_pos_as_xyz
'x, y, z'
'-x+1/2, y+1/2, -z+1/2'
'-x, -y, -z'
'x-1/2, -y-1/2, z-1/2'

loop_
_atom_site_label
_atom_site_type_symbol
_atom_site_fract_x
_atom_site_fract_y
_atom_site_fract_z
_atom_site_U_iso_or_equiv
_atom_site_adp_type
_atom_site_occupancy
_atom_site_symmetry_multiplicity
_atom_site_calc_flag
_atom_site_refinement_flags
Zn1 Zn 0.13241(6) 0.81446(3) 0.09695(3) 0.0382(2) Uani 1 1 d .
O1 O 0.2842(4) 0.80788(18) 0.1871(2) 0.0526(9) Uani 1 1 d .
O1W O 0.2030(6) 0.6768(3) 0.3953(4) 0.115(2) Uani 1 1 d .
H1W1 H 0.2277 0.6543 0.3523 0.173 Uiso 1 1 d R
H1W2 H 0.2889 0.6867 0.4145 0.173 Uiso 1 1 d R
O2 O 0.4221(4) 0.8810(2) 0.1202(2) 0.0711(12) Uani 1 1 d .
O2W O 0.0264(7) 0.7638(3) 0.4951(4) 0.137(2) Uani 1 1 d .
H2W1 H 0.0787 0.7378 0.4659 0.206 Uiso 1 1 d R
H2W2 H -0.0660 0.7571 0.4981 0.206 Uiso 1 1 d R
O3 O 0.4762(4) 0.71034(19) 0.4563(2) 0.0547(9) Uani 1 1 d .
O3W O 0.0144(7) 0.5757(3) 0.4669(3) 0.124(2) Uani 1 1 d .
H3W1 H 0.0824 0.6034 0.4537 0.187 Uiso 1 1 d R
H3W2 H -0.0137 0.5889 0.5133 0.187 Uiso 1 1 d R
O4 O 0.6981(4) 0.74054(18) 0.50460(19) 0.0492(8) Uani 1 1 d .
C1 C 0.4028(6) 0.8426(3) 0.1791(3) 0.0442(11) Uani 1 1 d .
C2 C 0.5195(5) 0.8367(2) 0.2475(3) 0.0387(10) Uani 1 1 d .
C3 C 0.6500(5) 0.8747(2) 0.2425(3) 0.0447(11) Uani 1 1 d .
H3 H 0.6630 0.9021 0.1965 0.054 Uiso 1 1 calc R
C4 C 0.7610(5) 0.8728(2) 0.3042(3) 0.0453(11) Uani 1 1 d .
C5 C 0.7398(5) 0.8312(2) 0.3722(3) 0.0393(11) Uani 1 1 d .
H5 H 0.8118 0.8298 0.4148 0.047 Uiso 1 1 calc R
C6 C 0.6111(5) 0.7914(2) 0.3774(3) 0.0392(11) Uani 1 1 d .
C7 C 0.5009(5) 0.7947(2) 0.3150(3) 0.0389(10) Uani 1 1 d .
H7 H 0.4148 0.7687 0.3187 0.047 Uiso 1 1 calc R
C8 C 0.5919(5) 0.7441(2) 0.4505(3) 0.0408(11) Uani 1 1 d .
C9 C 1.0152(7) 0.9113(3) 0.3545(4) 0.0690(17) Uani 1 1 d .
H9A H 1.1014 0.9263 0.3261 0.083 Uiso 1 1 calc R
H9B H 1.0334 0.8640 0.3729 0.083 Uiso 1 1 calc R
C10 C 1.0021(7) 0.9571(3) 0.4297(4) 0.0644(16) Uani 1 1 d .
C11 C 0.9089(8) 1.0138(4) 0.4311(4) 0.083(2) Uani 1 1 d .
H11 H 0.8470 1.0241 0.3855 0.099 Uiso 1 1 calc R
C12 C 1.0927(8) 0.9442(4) 0.4993(4) 0.0809(19) Uani 1 1 d .
H12 H 1.1565 0.9063 0.4994 0.097 Uiso 1 1 calc R
C13 C -0.0075(6) 0.7429(3) 0.2351(3) 0.0484(12) Uani 1 1 d .
H13 H 0.0793 0.7578 0.2624 0.058 Uiso 1 1 calc R
C14 C -0.1039(6) 0.7024(3) 0.2767(3) 0.0494(12) Uani 1 1 d .
H14 H -0.0821 0.6913 0.3314 0.059 Uiso 1 1 calc R
C15 C -0.2327(6) 0.6779(2) 0.2381(3) 0.0432(11) Uani 1 1 d .
C16 C -0.2614(6) 0.6999(3) 0.1588(3) 0.0520(13) Uani 1 1 d .
H16 H -0.3491 0.6868 0.1310 0.062 Uiso 1 1 calc R
C17 C -0.1603(6) 0.7415(3) 0.1200(3) 0.0520(13) Uani 1 1 d .
H17 H -0.1826 0.7555 0.0663 0.062 Uiso 1 1 calc R
C18 C -0.3311(6) 0.6285(3) 0.2758(3) 0.0481(12) Uani 1 1 d .
H18 H -0.4242 0.6224 0.2501 0.058 Uiso 1 1 calc R
C19 C -0.3011(6) 0.5913(2) 0.3433(3) 0.0490(12) Uani 1 1 d .
H19 H -0.2158 0.6024 0.3747 0.059 Uiso 1 1 calc R
C20 C -0.3933(6) 0.5340(2) 0.3716(3) 0.0439(11) Uani 1 1 d .
C21 C -0.3297(6) 0.4842(3) 0.4228(3) 0.0503(12) Uani 1 1 d .
H21 H -0.2348 0.4904 0.4460 0.060 Uiso 1 1 calc R
C22 C -0.4104(6) 0.4243(3) 0.4395(3) 0.0485(12) Uani 1 1 d .
H22 H -0.3660 0.3904 0.4730 0.058 Uiso 1 1 calc R
C23 C -0.6120(6) 0.4648(2) 0.3655(3) 0.0488(12) Uani 1 1 d .
H23 H -0.7100 0.4595 0.3468 0.059 Uiso 1 1 calc R
C24 C -0.5401(6) 0.5249(3) 0.3467(3) 0.0532(13) Uani 1 1 d .
H24 H -0.5901 0.5597 0.3170 0.064 Uiso 1 1 calc R
C25 C 0.0950(10) 0.5482(5) 0.2400(6) 0.102(2) Uani 1 1 d .
H25 H 0.0636 0.5286 0.2881 0.122 Uiso 1 1 calc R
C26 C 0.0428(9) 0.5217(4) 0.1648(6) 0.097(2) Uani 1 1 d .
H26 H -0.0260 0.4858 0.1626 0.117 Uiso 1 1 calc R
C27 C 0.0929(10) 0.5486(5) 0.0949(5) 0.092(2) Uani 1 1 d .
C28 C 0.2404(10) 0.6255(4) 0.1724(6) 0.099(2) Uani 1 1 d .
H28 H 0.3100 0.6611 0.1740 0.119 Uiso 1 1 calc R
C29 C 0.0431(10) 0.5231(5) 0.0087(8) 0.125(3) Uani 1 1 d .
H29 H 0.0840 0.5459 -0.0350 0.150 Uiso 1 1 calc R
C62 C 0.1945(11) 0.6000(5) 0.0996(5) 0.099(2) Uani 1 1 d .
H62 H 0.2326 0.6177 0.0521 0.119 Uiso 1 1 calc R
N1 N 0.8897(5) 0.9107(3) 0.2963(3) 0.0640(13) Uani 1 1 d .
H1A H 0.8955 0.9360 0.2531 0.077 Uiso 1 1 calc R
N2 N -0.0337(4) 0.7620(2) 0.1562(2) 0.0418(9) Uani 1 1 d .
N3 N -0.5483(4) 0.41354(18) 0.4093(2) 0.0379(9) Uani 1 1 d .
N4 N 0.1907(9) 0.6021(4) 0.2437(5) 0.107(2) Uani 1 1 d .

loop_
_atom_site_aniso_label
_atom_site_aniso_U_11
_atom_site_aniso_U_22
_atom_site_aniso_U_33
_atom_site_aniso_U_23
_atom_site_aniso_U_13
_atom_site_aniso_U_12
Zn1 0.0457(4) 0.0388(3) 0.0298(3) -0.0004(2) 0.0007(2) 0.0008(2)
O1 0.053(2) 0.064(2) 0.0395(19) 0.0057(16) -0.0133(16) -0.0138(18)
O1W 0.071(3) 0.186(6) 0.088(4) -0.001(4) -0.009(3) -0.022(3)
O2 0.062(2) 0.106(3) 0.045(2) 0.033(2) -0.0040(18) 0.000(2)
O2W 0.107(4) 0.137(5) 0.162(6) -0.012(5) -0.043(4) -0.007(4)
O3 0.059(2) 0.065(2) 0.0405(19) 0.0139(17) 0.0035(17) -0.0091(19)
O3W 0.116(4) 0.159(6) 0.097(4) -0.024(4) 0.001(3) -0.011(4)
O4 0.051(2) 0.062(2) 0.0340(17) 0.0103(15) -0.0074(15) -0.0053(17)
C1 0.053(3) 0.049(3) 0.031(2) 0.002(2) 0.005(2) 0.003(2)
C2 0.045(3) 0.042(2) 0.029(2) 0.0024(19) 0.0066(19) 0.002(2)
C3 0.055(3) 0.049(3) 0.031(2) 0.006(2) 0.008(2) -0.009(2)
C4 0.050(3) 0.048(3) 0.038(3) 0.000(2) 0.008(2) -0.004(2)
C5 0.042(3) 0.041(3) 0.035(2) 0.0007(19) -0.002(2) -0.003(2)
C6 0.047(3) 0.038(2) 0.032(2) 0.0000(19) 0.002(2) 0.002(2)
C7 0.043(3) 0.039(2) 0.034(2) 0.0027(19) 0.002(2) -0.003(2)
C8 0.049(3) 0.044(3) 0.030(2) -0.0007(19) 0.006(2) -0.001(2)
C9 0.066(4) 0.086(4) 0.055(3) 0.002(3) 0.001(3) -0.026(3)
C10 0.061(4) 0.075(4) 0.057(4) 0.010(3) -0.001(3) -0.021(3)
C11 0.087(5) 0.097(5) 0.062(4) 0.012(4) -0.017(4) -0.013(4)
C12 0.085(5) 0.083(5) 0.072(4) -0.007(4) -0.021(4) -0.002(4)
C13 0.051(3) 0.053(3) 0.040(3) 0.003(2) -0.002(2) -0.013(2)
C14 0.059(3) 0.054(3) 0.034(3) 0.007(2) -0.001(2) -0.008(2)
C15 0.045(3) 0.044(3) 0.041(3) 0.003(2) 0.004(2) 0.004(2)
C16 0.047(3) 0.056(3) 0.052(3) 0.007(2) -0.004(2) -0.012(2)
C17 0.058(3) 0.058(3) 0.040(3) 0.013(2) -0.001(2) -0.002(3)
C18 0.044(3) 0.054(3) 0.046(3) 0.006(2) -0.001(2) -0.003(2)
C19 0.059(3) 0.037(3) 0.051(3) 0.002(2) 0.006(2) -0.007(2)
C20 0.057(3) 0.034(2) 0.042(3) 0.000(2) 0.010(2) -0.005(2)
C21 0.056(3) 0.052(3) 0.042(3) 0.002(2) -0.004(2) -0.009(2)
C22 0.062(3) 0.050(3) 0.032(2) 0.004(2) -0.008(2) 0.003(2)
C23 0.051(3) 0.047(3) 0.049(3) 0.005(2) 0.007(2) 0.005(2)
C24 0.059(3) 0.041(3) 0.060(3) 0.009(2) 0.008(3) 0.012(2)
C25 0.100(6) 0.106(6) 0.098(6) 0.014(5) -0.014(5) 0.015(5)
C26 0.101(6) 0.072(5) 0.118(7) 0.017(5) -0.006(5) -0.024(4)
C27 0.106(6) 0.096(6) 0.073(5) 0.012(4) -0.006(4) 0.026(5)
C28 0.106(6) 0.068(5) 0.123(7) 0.010(5) 0.001(6) -0.012(4)
C29 0.092(7) 0.110(8) 0.173(10) 0.023(8) 0.014(7) 0.000(5)
C62 0.122(7) 0.085(5) 0.092(6) -0.005(5) 0.010(5) 0.004(5)
N1 0.062(3) 0.085(3) 0.044(2) 0.016(2) -0.005(2) -0.033(3)
N2 0.045(2) 0.047(2) 0.033(2) 0.0017(17) -0.0020(17) 0.0021(18)
N3 0.045(2) 0.040(2) 0.0290(18) 0.0016(15) -0.0012(16) -0.0038(17)
N4 0.106(6) 0.099(5) 0.113(6) -0.015(4) -0.024(4) 0.022(4)

loop_
_atom_type_symbol
_atom_type_description
_atom_type_scat_dispersion_real
_atom_type_scat_dispersion_imag
_atom_type_scat_source
C C 0.0033 0.0016 'International Tables Vol C Tables 4.2.6.8 and 6.1.1.4'
H H 0.0000 0.0000 'International Tables Vol C Tables 4.2.6.8 and 6.1.1.4'
N N 0.0061 0.0033 'International Tables Vol C Tables 4.2.6.8 and 6.1.1.4'
O O 0.0106 0.0060 'International Tables Vol C Tables 4.2.6.8 and 6.1.1.4'
Zn Zn 0.2839 1.4301 'International Tables Vol C Tables 4.2.6.8 and 6.1.1.4'

loop_
_geom_angle_atom_site_label_1
_geom_angle_atom_site_label_2
_geom_angle_atom_site_label_3
_geom_angle
_geom_angle_site_symmetry_1
_geom_angle_site_symmetry_3
O4 Zn1 O1 108.35(15) 4_575 .
O4 Zn1 N3 126.03(14) 4_575 2_455
O1 Zn1 N3 109.93(14) . 2_455
O4 Zn1 N2 110.43(15) 4_575 .
O1 Zn1 N2 96.57(15) . .
N3 Zn1 N2 101.40(15) 2_455 .
C1 O1 Zn1 116.7(3) . .
H1W1 O1W H1W2 98.4 . .
H2W1 O2W H2W2 121.4 . .
H3W1 O3W H3W2 106.9 . .
C8 O4 Zn1 108.4(3) . 4_676
O2 C1 O1 123.0(5) . .
O2 C1 C2 120.3(5) . .
O1 C1 C2 116.7(4) . .
C7 C2 C3 119.2(4) . .
C7 C2 C1 121.9(4) . .
C3 C2 C1 118.9(4) . .
C4 C3 C2 122.0(4) . .
C4 C3 H3 119.0 . .
C2 C3 H3 119.0 . .
N1 C4 C3 120.0(4) . .
N1 C4 C5 121.8(5) . .
C3 C4 C5 118.1(4) . .
C4 C5 C6 120.7(4) . .
C4 C5 H5 119.6 . .
C6 C5 H5 119.6 . .
C7 C6 C5 119.9(4) . .
C7 C6 C8 119.9(4) . .
C5 C6 C8 120.2(4) . .
C2 C7 C6 120.0(4) . .
C2 C7 H7 120.0 . .
C6 C7 H7 120.0 . .
O3 C8 O4 122.0(4) . .
O3 C8 C6 120.2(4) . .
O4 C8 C6 117.8(4) . .
N1 C9 C10 116.5(6) . .
N1 C9 H9A 108.2 . .
C10 C9 H9A 108.2 . .
N1 C9 H9B 108.2 . .
C10 C9 H9B 108.2 . .
H9A C9 H9B 107.3 . .
C11 C10 C12 117.7(6) . .
C11 C10 C9 122.8(6) . .
C12 C10 C9 119.4(6) . .
C10 C11 C12 120.0(6) . 3_776
C10 C11 H11 120.0 . .
C12 C11 H11 120.0 3_776 .
C10 C12 C11 122.3(7) . 3_776
C10 C12 H12 118.8 . .
C11 C12 H12 118.8 3_776 .
N2 C13 C14 122.7(5) . .
N2 C13 H13 118.6 . .
C14 C13 H13 118.6 . .
C13 C14 C15 120.6(5) . .
C13 C14 H14 119.7 . .
C15 C14 H14 119.7 . .
C16 C15 C14 116.2(5) . .
C16 C15 C18 120.5(5) . .
C14 C15 C18 123.2(4) . .
C15 C16 C17 120.5(5) . .
C15 C16 H16 119.7 . .
C17 C16 H16 119.7 . .
N2 C17 C16 122.7(5) . .
N2 C17 H17 118.6 . .
C16 C17 H17 118.6 . .
C19 C18 C15 126.5(5) . .
C19 C18 H18 116.7 . .
C15 C18 H18 116.7 . .
C18 C19 C20 124.5(5) . .
C18 C19 H19 117.7 . .
C20 C19 H19 117.7 . .
C21 C20 C24 117.3(4) . .
C21 C20 C19 119.0(5) . .
C24 C20 C19 123.7(5) . .
C20 C21 C22 118.9(5) . .
C20 C21 H21 120.5 . .
C22 C21 H21 120.5 . .
N3 C22 C21 122.9(4) . .
N3 C22 H22 118.5 . .
C21 C22 H22 118.5 . .
N3 C23 C24 123.2(5) . .
N3 C23 H23 118.4 . .
C24 C23 H23 118.4 . .
C23 C24 C20 120.1(5) . .
C23 C24 H24 119.9 . .
C20 C24 H24 119.9 . .
N4 C25 C26 120.7(8) . .
N4 C25 H25 119.7 . .
C26 C25 H25 119.7 . .
C27 C26 C25 119.6(8) . .
C27 C26 H26 120.2 . .
C25 C26 H26 120.2 . .
C62 C27 C26 119.1(8) . .
C62 C27 C29 117.0(8) . .
C26 C27 C29 123.8(9) . .
C62 C28 N4 123.2(8) . .
C62 C28 H28 118.4 . .
N4 C28 H28 118.4 . .
C29 C29 C27 127.4(15) 3_565 .
C29 C29 H29 116.3 3_565 .
C27 C29 H29 116.3 . .
C28 C62 C27 120.1(9) . .
C28 C62 H62 120.0 . .
C27 C62 H62 120.0 . .
C4 N1 C9 125.5(4) . .
C4 N1 H1A 117.3 . .
C9 N1 H1A 117.3 . .
C17 N2 C13 117.0(4) . .
C17 N2 Zn1 124.3(3) . .
C13 N2 Zn1 118.5(3) . .
C23 N3 C22 117.1(4) . .
C23 N3 Zn1 120.6(3) . 2_445
C22 N3 Zn1 120.0(3) . 2_445
C28 N4 C25 117.2(8) . .

loop_
_geom_bond_atom_site_label_1
_geom_bond_atom_site_label_2
_geom_bond_distance
_geom_bond_site_symmetry_2
Zn1 O4 1.959(3) 4_575
Zn1 O1 1.969(3) .
Zn1 N3 2.051(4) 2_455
Zn1 N2 2.088(4) .
O1 C1 1.276(6) .
O1W H1W1 0.8641 .
O1W H1W2 0.8452 .
O2 C1 1.233(6) .
O2W H2W1 0.8500 .
O2W H2W2 0.8500 .
O3 C8 1.240(6) .
O3W H3W1 0.8499 .
O3W H3W2 0.8500 .
O4 C8 1.275(5) .
O4 Zn1 1.959(3) 4_676
C1 C2 1.504(7) .
C2 C7 1.384(6) .
C2 C3 1.395(7) .
C3 C4 1.389(7) .
C3 H3 0.9300 .
C4 N1 1.385(6) .
C4 C5 1.391(6) .
C5 C6 1.401(7) .
C5 H5 0.9300 .
C6 C7 1.393(6) .
C6 C8 1.517(6) .
C7 H7 0.9300 .
C9 N1 1.446(7) .
C9 C10 1.521(8) .
C9 H9A 0.9700 .
C9 H9B 0.9700 .
C10 C11 1.380(9) .
C10 C12 1.391(8) .
C11 C12 1.395(9) 3_776
C11 H11 0.9300 .
C12 C11 1.395(9) 3_776
C12 H12 0.9300 .
C13 N2 1.351(6) .
C13 C14 1.374(7) .
C13 H13 0.9300 .
C14 C15 1.382(7) .
C14 H14 0.9300 .
C15 C16 1.375(7) .
C15 C18 1.458(7) .
C16 C17 1.393(7) .
C16 H16 0.9300 .
C17 N2 1.323(6) .
C17 H17 0.9300 .
C18 C19 1.331(7) .
C18 H18 0.9300 .
C19 C20 1.471(6) .
C19 H19 0.9300 .
C20 C21 1.379(7) .
C20 C24 1.382(7) .
C21 C22 1.397(7) .
C21 H21 0.9300 .
C22 N3 1.336(6) .
C22 H22 0.9300 .
C23 N3 1.333(6) .
C23 C24 1.368(7) .
C23 H23 0.9300 .
C24 H24 0.9300 .
C25 N4 1.351(11) .
C25 C26 1.391(11) .
C25 H25 0.9300 .
C26 C27 1.352(10) .
C26 H26 0.9300 .
C27 C62 1.350(12) .
C27 C29 1.538(13) .
C28 C62 1.334(11) .
C28 N4 1.346(11) .
C28 H28 0.9300 .
C29 C29 1.206(17) 3_565
C29 H29 0.9300 .
C62 H62 0.9300 .
N1 H1A 0.8600 .
N3 Zn1 2.052(4) 2_445
